data_7133596
loop_
_publ_author_name
'Evans, Matthew J.'
'Parr, Joseph M.'
'Nguyen, Dat T.'
'Jones, Cameron'

_publ_section_title
;
 An isolable stannaimine and its cycloaddition/metathesis reactions with
 carbon dioxide.
;
_journal_issue 75
_journal_name_full 'Chemical communications (Cambridge, England)'
_journal_page_first 10350
_journal_page_last 10353
_journal_paper_doi 10.1039/d4cc04006f
_journal_volume 60
_journal_year 2024
_chemical_formula_sum 'C58 H97 N3 O3.5 Si2 Sn'
_chemical_formula_weight 1067.25
_space_group_crystal_system orthorhombic
_space_group_IT_number 60
_space_group_name_Hall '-P 2n 2ab'
_space_group_name_H-M_alt 'P b c n'
_atom_sites_solution_hydrogens geom
_atom_sites_solution_primary fmap
_audit_creation_method SHELXL-2018/3
_audit_update_record
;
2024-08-06 deposited with the CCDC.	2024-08-26 downloaded from the CCDC.
;
_cell_angle_alpha 90
_cell_angle_beta 90
_cell_angle_gamma 90
_cell_formula_units_Z 8
_cell_length_a 25.1156(4)
_cell_length_b 18.2987(2)
_cell_length_c 24.1950(3)
_cell_measurement_reflns_used 26519
_cell_measurement_temperature 123.0(2)
_cell_measurement_theta_max 78.1970
_cell_measurement_theta_min 4.0330
_cell_volume 11119.6(3)
_computing_cell_refinement 'CrysAlisPro 1.171.43.95a (Rigaku OD, 2023)'
_computing_data_collection 'CrysAlisPro 1.171.43.95a (Rigaku OD, 2023)'
_computing_data_reduction 'CrysAlisPro 1.171.43.95a (Rigaku OD, 2023)'
_computing_structure_refinement 'SHELXL-2018/3 (Sheldrick, 2018)'
_computing_structure_solution 'SHELXT 2014/4 (Sheldrick, 2014)'
_diffrn_ambient_temperature 123(2)
_diffrn_detector_area_resol_mean 10.0000
_diffrn_measured_fraction_theta_full 0.998
_diffrn_measured_fraction_theta_max 0.975
_diffrn_measurement_device_type 'XtaLAB Synergy, Dualflex, HyPix'
_diffrn_measurement_method 'w\ scans'
_diffrn_radiation_type CuK\a
_diffrn_radiation_wavelength 1.54184
_diffrn_reflns_av_R_equivalents 0.0684
_diffrn_reflns_av_unetI/netI 0.0411
_diffrn_reflns_Laue_measured_fraction_full 0.998
_diffrn_reflns_Laue_measured_fraction_max 0.975
_diffrn_reflns_limit_h_max 31
_diffrn_reflns_limit_h_min -29
_diffrn_reflns_limit_k_max 20
_diffrn_reflns_limit_k_min -23
_diffrn_reflns_limit_l_max 29
_diffrn_reflns_limit_l_min -30
_diffrn_reflns_number 61675
_diffrn_reflns_point_group_measured_fraction_full 0.998
_diffrn_reflns_point_group_measured_fraction_max 0.975
_diffrn_reflns_theta_full 67.684
_diffrn_reflns_theta_max 80.617
_diffrn_reflns_theta_min 3.503
_diffrn_source 'micro-focus sealed X-ray tube'
_exptl_absorpt_coefficient_mu 4.417
_exptl_absorpt_correction_T_max 1.00000
_exptl_absorpt_correction_T_min 0.69084
_exptl_absorpt_correction_type multi-scan
_exptl_absorpt_process_details
;
CrysAlisPro 1.171.43.95a (Rigaku Oxford Diffraction, 2023)
Empirical absorption correction using spherical harmonics,
implemented in SCALE3 ABSPACK scaling algorithm.
;
_exptl_crystal_colour orange-yellow
_exptl_crystal_density_diffrn 1.275
_exptl_crystal_description plate
_exptl_crystal_F_000 4576
_exptl_crystal_size_max 0.190
_exptl_crystal_size_mid 0.170
_exptl_crystal_size_min 0.120
_refine_diff_density_max 0.977
_refine_diff_density_min -1.927
_refine_diff_density_rms 0.097
_refine_ls_extinction_method none
_refine_ls_goodness_of_fit_ref 1.049
_refine_ls_hydrogen_treatment constr
_refine_ls_matrix_type full
_refine_ls_number_parameters 681
_refine_ls_number_reflns 11906
_refine_ls_number_restraints 273
_refine_ls_restrained_S_all 1.061
_refine_ls_R_factor_all 0.0667
_refine_ls_R_factor_gt 0.0533
_refine_ls_shift/su_max 0.003
_refine_ls_shift/su_mean 0.000
_refine_ls_structure_factor_coef Fsqd
_refine_ls_weighting_details 'w=1/[\s^2^(Fo^2^)+(0.0785P)^2^+21.5382P] where P=(Fo^2^+2Fc^2^)/3'
_refine_ls_weighting_scheme calc
_refine_ls_wR_factor_gt 0.1398
_refine_ls_wR_factor_ref 0.1523
_reflns_Friedel_coverage 0.000
_reflns_number_gt 9678
_reflns_number_total 11906
_reflns_threshold_expression 'I > 2\s(I)'
_cod_data_source_file d4cc04006f2.cif
_cod_data_source_block cj1690
_cod_depositor_comments 'Adding full bibliography for 7133593--7133605.cif.'
_cod_original_formula_sum 'C58 H97 N3 O3.50 Si2 Sn'
_cod_database_code 7133596
_shelx_shelxl_version_number 2018/3
_shelx_space_group_comment
;
The symmetry employed for this shelxl refinement is uniquely defined
by the following loop, which should always be used as a source of
symmetry information in preference to the above space-group names.
They are only intended as comments.
;
_shelx_estimated_absorpt_t_min 0.487
_shelx_estimated_absorpt_t_max 0.619

loop_
_space_group_symop_operation_xyz
'x, y, z'
'-x+1/2, -y+1/2, z+1/2'
'x+1/2, -y+1/2, -z'
'-x, y, -z+1/2'
'-x, -y, -z'
'x-1/2, y-1/2, -z-1/2'
'-x-1/2, y-1/2, z'
'x, -y, z-1/2'

loop_
_atom_site_label
_atom_site_type_symbol
_atom_site_fract_x
_atom_site_fract_y
_atom_site_fract_z
_atom_site_U_iso_or_equiv
_atom_site_adp_type
_atom_site_occupancy
_atom_site_site_symmetry_order
_atom_site_calc_flag
_atom_site_refinement_flags_posn
_atom_site_refinement_flags_adp
_atom_site_refinement_flags_occupancy
_atom_site_disorder_assembly
_atom_site_disorder_group
Sn1 Sn 0.67458(2) 0.19896(2) 0.62398(2) 0.02533(9) Uani 1 1 d . . . . .
Si1 Si 0.57653(4) 0.09322(6) 0.65044(4) 0.0322(2) Uani 1 1 d . . . . .
Si2 Si 0.64315(4) 0.16024(6) 0.74850(4) 0.0328(2) Uani 1 1 d . . . . .
O1 O 0.59589(11) 0.13926(16) 0.70502(10) 0.0389(6) Uani 1 1 d . . . . .
O2 O 0.73766(10) 0.11110(14) 0.60512(10) 0.0316(5) Uani 1 1 d . . . . .
O3 O 0.9966(10) 0.2944(8) 0.7960(7) 0.124(5) Uani 0.5 1 d D U P A -1
O4 O 0.9930(6) 0.0988(11) 0.5901(5) 0.114(5) Uani 0.434(17) 1 d D U P B 1
O5 O 0.9908(5) 0.1529(11) 0.5996(6) 0.143(5) Uani 0.566(17) 1 d D U P B 2
N1 N 0.61626(12) 0.12865(16) 0.59840(11) 0.0285(6) Uani 1 1 d . . . . .
N2 N 0.69325(13) 0.19220(16) 0.70618(11) 0.0293(6) Uani 1 1 d . . . . .
N3 N 0.69848(13) 0.29106(17) 0.59245(12) 0.0318(7) Uani 1 1 d . . . . .
C1 C 0.60622(15) 0.1197(2) 0.53790(13) 0.0293(7) Uani 1 1 d . . . . .
C2 C 0.56583(17) 0.1755(2) 0.51703(14) 0.0355(8) Uani 1 1 d . . . . .
H2A H 0.579538 0.225462 0.523768 0.043 Uiso 1 1 calc R U . . .
H2B H 0.532102 0.169952 0.537788 0.043 Uiso 1 1 calc R U . . .
C3 C 0.65777(17) 0.1294(3) 0.50504(15) 0.0388(9) Uani 1 1 d . . . . .
H3A H 0.684082 0.092444 0.517132 0.047 Uiso 1 1 calc R U . . .
H3B H 0.672821 0.178408 0.512605 0.047 Uiso 1 1 calc R U . . .
C4 C 0.58537(19) 0.0422(2) 0.52611(15) 0.0398(9) Uani 1 1 d . . . . .
H4A H 0.551828 0.033908 0.546685 0.048 Uiso 1 1 calc R U . . .
H4B H 0.611787 0.005653 0.538734 0.048 Uiso 1 1 calc R U . . .
C5 C 0.5753(2) 0.0328(2) 0.46353(16) 0.0468(11) Uani 1 1 d . . . . .
H5 H 0.561693 -0.017667 0.456459 0.056 Uiso 1 1 calc R U . . .
C6 C 0.55495(18) 0.1655(2) 0.45470(15) 0.0401(9) Uani 1 1 d . . . . .
H6 H 0.527991 0.202214 0.442270 0.048 Uiso 1 1 calc R U . . .
C7 C 0.64774(19) 0.1212(3) 0.44242(15) 0.0443(10) Uani 1 1 d . . . . .
H7 H 0.681856 0.128823 0.421910 0.053 Uiso 1 1 calc R U . . .
C8 C 0.5335(2) 0.0882(3) 0.44469(17) 0.0487(11) Uani 1 1 d . . . . .
H8A H 0.500059 0.080947 0.465685 0.058 Uiso 1 1 calc R U . . .
H8B H 0.525692 0.081295 0.404914 0.058 Uiso 1 1 calc R U . . .
C9 C 0.60672(19) 0.1772(3) 0.42326(16) 0.0436(10) Uani 1 1 d . . . . .
H9A H 0.620223 0.227214 0.430118 0.052 Uiso 1 1 calc R U . . .
H9B H 0.600374 0.171716 0.383094 0.052 Uiso 1 1 calc R U . . .
C10 C 0.6269(2) 0.0439(3) 0.43127(17) 0.0503(11) Uani 1 1 d . . . . .
H10A H 0.620300 0.037375 0.391237 0.060 Uiso 1 1 calc R U . . .
H10B H 0.653741 0.007362 0.443017 0.060 Uiso 1 1 calc R U . . .
C11 C 0.50374(17) 0.1091(2) 0.64374(17) 0.0407(9) Uani 1 1 d . . . . .
H11A H 0.485822 0.093699 0.677772 0.061 Uiso 1 1 calc R U . . .
H11B H 0.489910 0.080878 0.612482 0.061 Uiso 1 1 calc R U . . .
H11C H 0.497116 0.161262 0.637443 0.061 Uiso 1 1 calc R U . . .
C12 C 0.5875(2) -0.0055(3) 0.66369(19) 0.0493(11) Uani 1 1 d . . . . .
H12A H 0.625775 -0.015060 0.666922 0.074 Uiso 1 1 calc R U . . .
H12B H 0.572861 -0.034105 0.633005 0.074 Uiso 1 1 calc R U . . .
H12C H 0.569691 -0.019492 0.698135 0.074 Uiso 1 1 calc R U . . .
C13 C 0.61363(18) 0.2283(3) 0.79679(16) 0.0443(10) Uani 1 1 d . . . . .
H13A H 0.601102 0.270799 0.775810 0.066 Uiso 1 1 calc R U . . .
H13B H 0.640645 0.243934 0.823530 0.066 Uiso 1 1 calc R U . . .
H13C H 0.583596 0.206120 0.816453 0.066 Uiso 1 1 calc R U . . .
C14 C 0.6614(2) 0.0764(3) 0.78890(17) 0.0483(11) Uani 1 1 d . . . . .
H14A H 0.629473 0.056663 0.806846 0.072 Uiso 1 1 calc R U . . .
H14B H 0.687801 0.089160 0.817083 0.072 Uiso 1 1 calc R U . . .
H14C H 0.676309 0.039634 0.763889 0.072 Uiso 1 1 calc R U . . .
C15 C 0.73998(15) 0.2353(2) 0.72528(13) 0.0306(7) Uani 1 1 d . . . . .
C16 C 0.72718(18) 0.3179(2) 0.72703(16) 0.0382(9) Uani 1 1 d . . . . .
H16A H 0.716479 0.334542 0.689720 0.046 Uiso 1 1 calc R U . . .
H16B H 0.696961 0.326511 0.752473 0.046 Uiso 1 1 calc R U . . .
C17 C 0.78795(16) 0.2238(2) 0.68669(14) 0.0356(8) Uani 1 1 d . . . . .
H17A H 0.778211 0.238749 0.648677 0.043 Uiso 1 1 calc R U . . .
H17B H 0.797438 0.171341 0.685928 0.043 Uiso 1 1 calc R U . . .
C18 C 0.75705(17) 0.2113(2) 0.78365(14) 0.0353(8) Uani 1 1 d . . . . .
H18A H 0.726881 0.217713 0.809537 0.042 Uiso 1 1 calc R U . . .
H18B H 0.766656 0.158824 0.783123 0.042 Uiso 1 1 calc R U . . .
C19 C 0.7757(2) 0.3621(2) 0.74653(18) 0.0474(10) Uani 1 1 d . . . . .
H19 H 0.766373 0.415209 0.747153 0.057 Uiso 1 1 calc R U . . .
C20 C 0.83638(18) 0.2687(3) 0.70622(16) 0.0435(10) Uani 1 1 d . . . . .
H20 H 0.867000 0.260616 0.680524 0.052 Uiso 1 1 calc R U . . .
C21 C 0.80482(17) 0.2562(2) 0.80385(15) 0.0403(9) Uani 1 1 d . . . . .
H21 H 0.814933 0.239982 0.841893 0.048 Uiso 1 1 calc R U . . .
C22 C 0.8219(2) 0.3500(3) 0.70729(19) 0.0543(13) Uani 1 1 d . . . . .
H22A H 0.853053 0.379005 0.719579 0.065 Uiso 1 1 calc R U . . .
H22B H 0.812005 0.366413 0.669679 0.065 Uiso 1 1 calc R U . . .
C23 C 0.85169(18) 0.2441(3) 0.76466(16) 0.0445(10) Uani 1 1 d . . . . .
H23A H 0.861449 0.191698 0.764252 0.053 Uiso 1 1 calc R U . . .
H23B H 0.882905 0.272340 0.777634 0.053 Uiso 1 1 calc R U . . .
C24 C 0.7913(2) 0.3376(3) 0.80482(17) 0.0484(11) Uani 1 1 d . . . . .
H24A H 0.822415 0.365968 0.817759 0.058 Uiso 1 1 calc R U . . .
H24B H 0.761361 0.346521 0.830630 0.058 Uiso 1 1 calc R U . . .
C25 C 0.67975(15) 0.3249(2) 0.54478(14) 0.0292(7) Uani 1 1 d . . . . .
C26 C 0.71629(15) 0.33556(19) 0.50074(13) 0.0288(7) Uani 1 1 d . . . . .
C27 C 0.70186(16) 0.3793(2) 0.45553(14) 0.0325(8) Uani 1 1 d . . . . .
H27 H 0.726889 0.386441 0.426596 0.039 Uiso 1 1 calc R U . . .
C28 C 0.65238(16) 0.4124(2) 0.45157(14) 0.0337(8) Uani 1 1 d . . . . .
C29 C 0.61631(15) 0.3998(2) 0.49446(14) 0.0314(7) Uani 1 1 d . . . . .
H29 H 0.581952 0.421286 0.492233 0.038 Uiso 1 1 calc R U . . .
C30 C 0.62850(15) 0.3572(2) 0.54013(13) 0.0292(7) Uani 1 1 d . . . . .
C31 C 0.77250(16) 0.30485(19) 0.50483(14) 0.0310(7) Uani 1 1 d . . . . .
H31 H 0.770864 0.262437 0.530845 0.037 Uiso 1 1 calc R U . . .
C32 C 0.81014(18) 0.3605(2) 0.5304(2) 0.0472(10) Uani 1 1 d . . . . .
H32A H 0.795845 0.376350 0.566627 0.057 Uiso 1 1 calc R U . . .
H32B H 0.812215 0.404046 0.506189 0.057 Uiso 1 1 calc R U . . .
C33 C 0.86627(19) 0.3289(3) 0.5385(2) 0.0569(13) Uani 1 1 d . . . . .
H33A H 0.890112 0.367341 0.553213 0.068 Uiso 1 1 calc R U . . .
H33B H 0.864878 0.288674 0.565835 0.068 Uiso 1 1 calc R U . . .
C34 C 0.8887(2) 0.3001(3) 0.4841(3) 0.0603(14) Uani 1 1 d . . . . .
H34A H 0.893669 0.341218 0.458002 0.072 Uiso 1 1 calc R U . . .
H34B H 0.923814 0.277265 0.490714 0.072 Uiso 1 1 calc R U . . .
C35 C 0.85118(19) 0.2443(3) 0.45890(18) 0.0503(11) Uani 1 1 d . . . . .
H35A H 0.848900 0.201206 0.483518 0.060 Uiso 1 1 calc R U . . .
H35B H 0.865619 0.227871 0.422913 0.060 Uiso 1 1 calc R U . . .
C36 C 0.79545(19) 0.2759(3) 0.45030(16) 0.0471(10) Uani 1 1 d . . . . .
H36A H 0.771695 0.237577 0.435316 0.056 Uiso 1 1 calc R U . . .
H36B H 0.797149 0.316206 0.423021 0.056 Uiso 1 1 calc R U . . .
C37 C 0.63751(17) 0.4609(2) 0.40320(15) 0.0377(9) Uani 1 1 d . . . . .
H37 H 0.600071 0.477578 0.409487 0.045 Uiso 1 1 calc R U . . .
C38 C 0.6380(2) 0.4185(3) 0.34886(16) 0.0453(10) Uani 1 1 d . . . . .
H38A H 0.612525 0.377338 0.351399 0.054 Uiso 1 1 calc R U . . .
H38B H 0.673927 0.397843 0.342812 0.054 Uiso 1 1 calc R U . . .
C39 C 0.6230(2) 0.4668(3) 0.29944(18) 0.0612(14) Uani 1 1 d . . . . .
H39A H 0.626279 0.438097 0.264895 0.073 Uiso 1 1 calc R U . . .
H39B H 0.585497 0.482663 0.303077 0.073 Uiso 1 1 calc R U . . .
C40 C 0.6590(2) 0.5336(3) 0.29624(19) 0.0606(14) Uani 1 1 d . . . . .
H40A H 0.696229 0.518052 0.289651 0.073 Uiso 1 1 calc R U . . .
H40B H 0.647830 0.565100 0.265061 0.073 Uiso 1 1 calc R U . . .
C41 C 0.6557(2) 0.5761(3) 0.3498(2) 0.0536(12) Uani 1 1 d . . . . .
H41A H 0.618809 0.593856 0.355065 0.064 Uiso 1 1 calc R U . . .
H41B H 0.679411 0.619220 0.347599 0.064 Uiso 1 1 calc R U . . .
C42 C 0.67184(18) 0.5290(3) 0.39946(18) 0.0448(10) Uani 1 1 d . . . . .
H42A H 0.709678 0.514669 0.395811 0.054 Uiso 1 1 calc R U . . .
H42B H 0.668010 0.557896 0.433834 0.054 Uiso 1 1 calc R U . . .
C43 C 0.58705(15) 0.3472(2) 0.58579(14) 0.0306(7) Uani 1 1 d . . . . .
H43 H 0.590593 0.295804 0.599264 0.037 Uiso 1 1 calc R U . . .
C44 C 0.59720(16) 0.3968(2) 0.63551(15) 0.0345(8) Uani 1 1 d . . . . .
H44A H 0.593457 0.448533 0.624161 0.041 Uiso 1 1 calc R U . . .
H44B H 0.634051 0.389443 0.648930 0.041 Uiso 1 1 calc R U . . .
C45 C 0.55791(19) 0.3802(3) 0.68222(16) 0.0480(11) Uani 1 1 d . . . . .
H45A H 0.564569 0.330224 0.696317 0.058 Uiso 1 1 calc R U . . .
H45B H 0.563936 0.414884 0.712979 0.058 Uiso 1 1 calc R U . . .
C46 C 0.50042(19) 0.3859(3) 0.66319(18) 0.0470(10) Uani 1 1 d . . . . .
H46A H 0.476490 0.370667 0.693586 0.056 Uiso 1 1 calc R U . . .
H46B H 0.492202 0.437400 0.653945 0.056 Uiso 1 1 calc R U . . .
C47 C 0.49048(18) 0.3382(3) 0.61303(18) 0.0434(9) Uani 1 1 d . . . . .
H47A H 0.453606 0.345884 0.599769 0.052 Uiso 1 1 calc R U . . .
H47B H 0.494290 0.286209 0.623521 0.052 Uiso 1 1 calc R U . . .
C48 C 0.52984(16) 0.3563(2) 0.56628(15) 0.0368(8) Uani 1 1 d . . . . .
H48A H 0.523229 0.323408 0.534496 0.044 Uiso 1 1 calc R U . . .
H48B H 0.524136 0.407176 0.553779 0.044 Uiso 1 1 calc R U . . .
C49 C 0.78346(16) 0.1108(2) 0.56766(15) 0.0345(8) Uani 1 1 d . . . . .
H49A H 0.812905 0.140679 0.582836 0.041 Uiso 1 1 calc R U . . .
H49B H 0.773472 0.130314 0.530924 0.041 Uiso 1 1 calc R U . . .
C50 C 0.79949(19) 0.0316(2) 0.56359(18) 0.0456(10) Uani 1 1 d . . . . .
H50A H 0.838242 0.026568 0.557090 0.055 Uiso 1 1 calc R U . . .
H50B H 0.779965 0.006475 0.533533 0.055 Uiso 1 1 calc R U . . .
C51 C 0.78388(18) 0.0013(2) 0.62000(17) 0.0413(9) Uani 1 1 d . . . . .
H51A H 0.779551 -0.052504 0.618869 0.050 Uiso 1 1 calc R U . . .
H51B H 0.810494 0.014120 0.648573 0.050 Uiso 1 1 calc R U . . .
C52 C 0.73168(18) 0.0389(2) 0.63025(16) 0.0375(8) Uani 1 1 d . . . . .
H52A H 0.702052 0.011695 0.612821 0.045 Uiso 1 1 calc R U . . .
H52B H 0.724623 0.043221 0.670379 0.045 Uiso 1 1 calc R U . . .
C53 C 0.9850(12) 0.3699(9) 0.7826(9) 0.088(4) Uani 0.5 1 d D U P A -1
H53A H 0.998304 0.402621 0.812124 0.105 Uiso 0.5 1 calc R U P A -1
H53B H 0.946120 0.377194 0.778774 0.105 Uiso 0.5 1 calc R U P A -1
C54 C 1.0133(12) 0.3864(9) 0.7276(8) 0.089(5) Uani 0.5 1 d D U P A -1
H54A H 0.998733 0.430336 0.709179 0.107 Uiso 0.5 1 calc R U P A -1
H54B H 1.052317 0.391661 0.732287 0.107 Uiso 0.5 1 calc R U P A -1
C55 C 0.9984(14) 0.3156(10) 0.6971(8) 0.101(5) Uani 0.5 1 d D U P A -1
H55A H 1.025425 0.302915 0.668930 0.121 Uiso 0.5 1 calc R U P A -1
H55B H 0.963193 0.320020 0.679060 0.121 Uiso 0.5 1 calc R U P A -1
C56 C 0.997(2) 0.2577(7) 0.7442(9) 0.082(4) Uani 0.5 1 d D U P A -1
H56A H 0.964883 0.226903 0.740546 0.098 Uiso 0.5 1 calc R U P A -1
H56B H 1.028770 0.225754 0.741681 0.098 Uiso 0.5 1 calc R U P A -1
C57 C 0.9969(6) 0.1124(13) 0.6508(7) 0.077(5) Uani 0.434(17) 1 d D U P B 1
H57A H 1.018835 0.074963 0.669497 0.092 Uiso 0.434(17) 1 calc R U P B 1
H57B H 1.011292 0.161611 0.658906 0.092 Uiso 0.434(17) 1 calc R U P B 1
C58 C 0.9399(6) 0.1064(13) 0.6662(6) 0.069(4) Uani 0.434(17) 1 d D U P B 1
H58A H 0.928533 0.150001 0.687284 0.083 Uiso 0.434(17) 1 calc R U P B 1
H58B H 0.933967 0.062491 0.689271 0.083 Uiso 0.434(17) 1 calc R U P B 1
C59 C 0.9090(5) 0.1007(10) 0.6131(6) 0.071(4) Uani 0.434(17) 1 d D U P B 1
H59A H 0.874256 0.125819 0.616210 0.086 Uiso 0.434(17) 1 calc R U P B 1
H59B H 0.902898 0.048939 0.602974 0.086 Uiso 0.434(17) 1 calc R U P B 1
C60 C 0.9444(7) 0.1381(15) 0.5715(9) 0.099(6) Uani 0.434(17) 1 d D U P B 1
H60A H 0.934599 0.126771 0.532759 0.119 Uiso 0.434(17) 1 calc R U P B 1
H60B H 0.946638 0.191568 0.577013 0.119 Uiso 0.434(17) 1 calc R U P B 1
C61 C 0.9789(6) 0.1168(14) 0.6544(7) 0.113(6) Uani 0.566(17) 1 d D U P B 2
H61A H 0.993925 0.066784 0.655875 0.136 Uiso 0.566(17) 1 calc R U P B 2
H61B H 0.993439 0.145723 0.685541 0.136 Uiso 0.566(17) 1 calc R U P B 2
C62 C 0.9209(6) 0.1152(14) 0.6557(7) 0.100(6) Uani 0.566(17) 1 d D U P B 2
H62A H 0.907308 0.064475 0.656108 0.120 Uiso 0.566(17) 1 calc R U P B 2
H62B H 0.906900 0.141723 0.688317 0.120 Uiso 0.566(17) 1 calc R U P B 2
C63 C 0.9073(5) 0.1518(13) 0.6054(6) 0.113(6) Uani 0.566(17) 1 d D U P B 2
H63A H 0.912776 0.205292 0.608111 0.136 Uiso 0.566(17) 1 calc R U P B 2
H63B H 0.870206 0.141622 0.594033 0.136 Uiso 0.566(17) 1 calc R U P B 2
C64 C 0.9467(6) 0.1169(13) 0.5673(7) 0.123(7) Uani 0.566(17) 1 d D U P B 2
H64A H 0.944054 0.133941 0.528521 0.148 Uiso 0.566(17) 1 calc R U P B 2
H64B H 0.947167 0.062898 0.569203 0.148 Uiso 0.566(17) 1 calc R U P B 2

loop_
_atom_site_aniso_label
_atom_site_aniso_U_11
_atom_site_aniso_U_22
_atom_site_aniso_U_33
_atom_site_aniso_U_23
_atom_site_aniso_U_13
_atom_site_aniso_U_12
Sn1 0.03016(14) 0.02966(14) 0.01615(12) 0.00015(8) -0.00025(8) -0.00111(9)
Si1 0.0345(5) 0.0372(5) 0.0250(4) 0.0005(4) 0.0006(4) -0.0040(4)
Si2 0.0391(5) 0.0413(5) 0.0179(4) 0.0009(4) 0.0024(4) -0.0059(4)
O1 0.0384(14) 0.0544(17) 0.0240(12) -0.0013(11) 0.0034(10) -0.0101(13)
O2 0.0363(14) 0.0316(13) 0.0268(11) 0.0002(10) 0.0052(10) 0.0017(11)
O3 0.137(9) 0.130(7) 0.106(6) -0.001(6) 0.005(7) 0.006(7)
O4 0.113(7) 0.132(9) 0.098(7) 0.008(6) 0.017(6) 0.025(7)
O5 0.126(7) 0.163(9) 0.139(7) 0.016(7) 0.002(6) -0.031(7)
N1 0.0335(16) 0.0329(15) 0.0190(12) 0.0005(11) -0.0029(11) -0.0081(12)
N2 0.0363(16) 0.0357(16) 0.0159(12) 0.0006(11) 0.0003(12) -0.0032(13)
N3 0.0382(17) 0.0365(16) 0.0206(13) 0.0044(11) -0.0037(12) -0.0064(13)
C1 0.0319(18) 0.0348(18) 0.0211(15) -0.0038(13) -0.0040(13) -0.0016(15)
C2 0.043(2) 0.040(2) 0.0242(16) 0.0007(15) -0.0033(15) -0.0011(17)
C3 0.041(2) 0.052(2) 0.0235(16) -0.0062(16) 0.0001(15) -0.0048(19)
C4 0.057(3) 0.0332(19) 0.0288(17) -0.0041(15) -0.0057(17) -0.0026(18)
C5 0.068(3) 0.040(2) 0.0324(19) -0.0110(16) -0.0095(19) -0.009(2)
C6 0.047(2) 0.047(2) 0.0263(17) 0.0029(16) -0.0089(16) 0.0002(19)
C7 0.051(3) 0.062(3) 0.0209(16) -0.0069(17) 0.0024(16) -0.003(2)
C8 0.055(3) 0.060(3) 0.0314(19) -0.0034(18) -0.0121(18) -0.013(2)
C9 0.054(3) 0.054(2) 0.0226(16) 0.0000(16) -0.0004(17) -0.008(2)
C10 0.066(3) 0.057(3) 0.0279(18) -0.0149(18) -0.0053(19) 0.006(2)
C11 0.035(2) 0.049(2) 0.038(2) -0.0007(17) 0.0046(16) -0.0071(18)
C12 0.056(3) 0.045(2) 0.047(2) 0.0094(19) 0.005(2) -0.001(2)
C13 0.046(2) 0.061(3) 0.0256(17) -0.0053(18) 0.0048(16) -0.002(2)
C14 0.064(3) 0.051(3) 0.0295(19) 0.0130(18) 0.0018(19) -0.010(2)
C15 0.038(2) 0.0361(19) 0.0179(14) -0.0005(13) -0.0041(13) -0.0054(16)
C16 0.050(2) 0.0353(19) 0.0288(17) -0.0002(15) -0.0094(17) -0.0028(18)
C17 0.040(2) 0.045(2) 0.0212(15) 0.0037(15) -0.0011(14) -0.0042(17)
C18 0.042(2) 0.045(2) 0.0193(15) 0.0011(14) -0.0048(15) -0.0036(17)
C19 0.064(3) 0.040(2) 0.039(2) -0.0002(17) -0.016(2) -0.010(2)
C20 0.042(2) 0.062(3) 0.0269(18) 0.0015(18) -0.0037(16) -0.013(2)
C21 0.045(2) 0.053(2) 0.0227(16) 0.0020(16) -0.0079(16) -0.007(2)
C22 0.062(3) 0.062(3) 0.039(2) 0.017(2) -0.016(2) -0.027(2)
C23 0.041(2) 0.062(3) 0.0303(18) 0.0033(18) -0.0075(16) -0.013(2)
C24 0.062(3) 0.050(3) 0.0323(19) -0.0058(18) -0.0165(19) -0.008(2)
C25 0.041(2) 0.0271(17) 0.0192(15) 0.0023(13) -0.0026(13) -0.0046(15)
C26 0.0374(19) 0.0295(17) 0.0195(14) 0.0005(13) 0.0005(13) -0.0002(15)
C27 0.041(2) 0.0362(19) 0.0199(15) 0.0050(13) 0.0035(14) 0.0014(16)
C28 0.043(2) 0.0368(19) 0.0208(15) 0.0033(14) -0.0015(15) -0.0006(17)
C29 0.0355(19) 0.0346(18) 0.0243(15) 0.0008(14) 0.0000(14) 0.0011(15)
C30 0.0361(19) 0.0320(17) 0.0195(14) -0.0018(13) -0.0014(13) -0.0030(15)
C31 0.0368(19) 0.0328(18) 0.0233(16) 0.0040(13) 0.0023(14) -0.0005(15)
C32 0.041(2) 0.042(2) 0.059(3) -0.005(2) -0.006(2) 0.0026(19)
C33 0.042(3) 0.046(3) 0.083(4) -0.010(2) -0.014(2) -0.002(2)
C34 0.041(3) 0.059(3) 0.081(4) 0.024(3) 0.011(3) 0.007(2)
C35 0.051(3) 0.067(3) 0.033(2) 0.006(2) 0.0075(18) 0.017(2)
C36 0.050(3) 0.064(3) 0.0277(18) -0.0003(18) 0.0015(17) 0.014(2)
C37 0.045(2) 0.042(2) 0.0252(16) 0.0071(15) 0.0014(16) 0.0096(18)
C38 0.058(3) 0.051(2) 0.0271(18) 0.0050(17) -0.0007(17) 0.010(2)
C39 0.088(4) 0.067(3) 0.0282(19) 0.008(2) -0.007(2) 0.017(3)
C40 0.068(3) 0.075(4) 0.039(2) 0.029(2) 0.008(2) 0.014(3)
C41 0.059(3) 0.049(3) 0.053(3) 0.023(2) -0.001(2) 0.003(2)
C42 0.050(3) 0.044(2) 0.040(2) 0.0125(19) -0.0006(18) 0.0028(19)
C43 0.0354(19) 0.0344(18) 0.0222(15) -0.0015(13) 0.0012(14) -0.0025(15)
C44 0.040(2) 0.038(2) 0.0255(16) -0.0054(14) 0.0026(15) -0.0069(17)
C45 0.053(3) 0.066(3) 0.0255(18) -0.0063(18) 0.0077(17) -0.009(2)
C46 0.050(2) 0.056(3) 0.035(2) -0.0055(18) 0.0141(18) -0.002(2)
C47 0.040(2) 0.049(2) 0.041(2) -0.0022(18) 0.0051(17) -0.0052(19)
C48 0.037(2) 0.045(2) 0.0284(17) -0.0040(15) 0.0003(15) -0.0009(17)
C49 0.039(2) 0.037(2) 0.0273(16) -0.0019(14) 0.0060(15) 0.0042(16)
C50 0.049(3) 0.043(2) 0.045(2) -0.0036(18) 0.0104(19) 0.0086(19)
C51 0.044(2) 0.036(2) 0.045(2) 0.0030(16) 0.0023(18) 0.0060(17)
C52 0.044(2) 0.0331(19) 0.0356(18) 0.0075(15) 0.0047(16) 0.0006(17)
C53 0.079(8) 0.105(7) 0.079(7) 0.009(6) 0.004(6) -0.019(7)
C54 0.073(8) 0.119(7) 0.076(7) 0.011(6) -0.013(6) -0.012(7)
C55 0.098(9) 0.117(9) 0.088(7) 0.010(6) -0.001(7) -0.005(8)
C56 0.078(8) 0.107(6) 0.060(7) 0.014(6) 0.021(7) -0.003(8)
C57 0.057(8) 0.095(11) 0.080(8) 0.013(8) 0.016(7) 0.040(8)
C58 0.059(9) 0.085(10) 0.064(7) -0.010(7) 0.008(6) -0.005(9)
C59 0.041(6) 0.087(10) 0.086(9) 0.043(8) -0.017(6) -0.003(6)
C60 0.089(9) 0.124(10) 0.084(8) 0.019(7) 0.002(7) -0.006(7)
C61 0.062(9) 0.186(17) 0.091(8) -0.011(9) 0.022(7) 0.041(10)
C62 0.058(9) 0.144(14) 0.097(10) 0.014(9) 0.019(8) -0.005(9)
C63 0.055(6) 0.197(17) 0.088(8) 0.031(10) 0.023(6) 0.025(9)
C64 0.085(11) 0.194(19) 0.091(9) 0.000(10) 0.010(7) 0.007(10)

loop_
_atom_type_symbol
_atom_type_description
_atom_type_scat_dispersion_real
_atom_type_scat_dispersion_imag
_atom_type_scat_source
C C 0.0181 0.0091 'International Tables Vol C Tables 4.2.6.8 and 6.1.1.4'
H H 0.0000 0.0000 'International Tables Vol C Tables 4.2.6.8 and 6.1.1.4'
N N 0.0311 0.0180 'International Tables Vol C Tables 4.2.6.8 and 6.1.1.4'
O O 0.0492 0.0322 'International Tables Vol C Tables 4.2.6.8 and 6.1.1.4'
Si Si 0.2541 0.3302 'International Tables Vol C Tables 4.2.6.8 and 6.1.1.4'
Sn Sn 0.0259 5.4591 'International Tables Vol C Tables 4.2.6.8 and 6.1.1.4'

loop_
_geom_angle_atom_site_label_1
_geom_angle_atom_site_label_2
_geom_angle_atom_site_label_3
_geom_angle
_geom_angle_site_symmetry_1
_geom_angle_site_symmetry_3
_geom_angle_publ_flag
N3 Sn1 N1 130.34(12) . . ?
N3 Sn1 N2 111.26(12) . . ?
N1 Sn1 N2 114.84(12) . . ?
N3 Sn1 O2 108.35(12) . . ?
N1 Sn1 O2 89.63(11) . . ?
N2 Sn1 O2 89.59(11) . . ?
O1 Si1 N1 102.83(14) . . ?
O1 Si1 C12 108.48(19) . . ?
N1 Si1 C12 113.85(19) . . ?
O1 Si1 C11 106.35(17) . . ?
N1 Si1 C11 116.40(17) . . ?
C12 Si1 C11 108.3(2) . . ?
O1 Si2 N2 103.15(14) . . ?
O1 Si2 C13 105.81(18) . . ?
N2 Si2 C13 115.85(19) . . ?
O1 Si2 C14 108.72(19) . . ?
N2 Si2 C14 114.14(19) . . ?
C13 Si2 C14 108.5(2) . . ?
Si2 O1 Si1 148.8(2) . . ?
C52 O2 C49 109.6(3) . . ?
C52 O2 Sn1 118.5(2) . . ?
C49 O2 Sn1 131.7(2) . . ?
C56 O3 C53 104.7(13) . . ?
C60 O4 C57 105.8(14) . . ?
C64 O5 C61 96.9(14) . . ?
C1 N1 Si1 125.0(2) . . ?
C1 N1 Sn1 119.1(2) . . ?
Si1 N1 Sn1 115.33(14) . . ?
C15 N2 Si2 124.8(2) . . ?
C15 N2 Sn1 116.8(2) . . ?
Si2 N2 Sn1 115.48(17) . . ?
C25 N3 Sn1 127.3(2) . . ?
N1 C1 C2 111.3(3) . . ?
N1 C1 C3 110.7(3) . . ?
C2 C1 C3 108.3(3) . . ?
N1 C1 C4 109.9(3) . . ?
C2 C1 C4 109.2(3) . . ?
C3 C1 C4 107.4(3) . . ?
C1 C2 C6 111.2(3) . . ?
C1 C2 H2A 109.4 . . ?
C6 C2 H2A 109.4 . . ?
C1 C2 H2B 109.4 . . ?
C6 C2 H2B 109.4 . . ?
H2A C2 H2B 108.0 . . ?
C1 C3 C7 111.2(3) . . ?
C1 C3 H3A 109.4 . . ?
C7 C3 H3A 109.4 . . ?
C1 C3 H3B 109.4 . . ?
C7 C3 H3B 109.4 . . ?
H3A C3 H3B 108.0 . . ?
C1 C4 C5 109.8(3) . . ?
C1 C4 H4A 109.7 . . ?
C5 C4 H4A 109.7 . . ?
C1 C4 H4B 109.7 . . ?
C5 C4 H4B 109.7 . . ?
H4A C4 H4B 108.2 . . ?
C10 C5 C8 110.1(4) . . ?
C10 C5 C4 110.4(4) . . ?
C8 C5 C4 109.3(4) . . ?
C10 C5 H5 109.0 . . ?
C8 C5 H5 109.0 . . ?
C4 C5 H5 109.0 . . ?
C9 C6 C8 110.6(4) . . ?
C9 C6 C2 108.7(3) . . ?
C8 C6 C2 109.0(3) . . ?
C9 C6 H6 109.5 . . ?
C8 C6 H6 109.5 . . ?
C2 C6 H6 109.5 . . ?
C9 C7 C10 109.7(4) . . ?
C9 C7 C3 110.1(3) . . ?
C10 C7 C3 108.6(4) . . ?
C9 C7 H7 109.5 . . ?
C10 C7 H7 109.5 . . ?
C3 C7 H7 109.5 . . ?
C5 C8 C6 108.8(4) . . ?
C5 C8 H8A 109.9 . . ?
C6 C8 H8A 109.9 . . ?
C5 C8 H8B 109.9 . . ?
C6 C8 H8B 109.9 . . ?
H8A C8 H8B 108.3 . . ?
C6 C9 C7 109.3(3) . . ?
C6 C9 H9A 109.8 . . ?
C7 C9 H9A 109.8 . . ?
C6 C9 H9B 109.8 . . ?
C7 C9 H9B 109.8 . . ?
H9A C9 H9B 108.3 . . ?
C5 C10 C7 108.8(4) . . ?
C5 C10 H10A 109.9 . . ?
C7 C10 H10A 109.9 . . ?
C5 C10 H10B 109.9 . . ?
C7 C10 H10B 109.9 . . ?
H10A C10 H10B 108.3 . . ?
Si1 C11 H11A 109.5 . . ?
Si1 C11 H11B 109.5 . . ?
H11A C11 H11B 109.5 . . ?
Si1 C11 H11C 109.5 . . ?
H11A C11 H11C 109.5 . . ?
H11B C11 H11C 109.5 . . ?
Si1 C12 H12A 109.5 . . ?
Si1 C12 H12B 109.5 . . ?
H12A C12 H12B 109.5 . . ?
Si1 C12 H12C 109.5 . . ?
H12A C12 H12C 109.5 . . ?
H12B C12 H12C 109.5 . . ?
Si2 C13 H13A 109.5 . . ?
Si2 C13 H13B 109.5 . . ?
H13A C13 H13B 109.5 . . ?
Si2 C13 H13C 109.5 . . ?
H13A C13 H13C 109.5 . . ?
H13B C13 H13C 109.5 . . ?
Si2 C14 H14A 109.5 . . ?
Si2 C14 H14B 109.5 . . ?
H14A C14 H14B 109.5 . . ?
Si2 C14 H14C 109.5 . . ?
H14A C14 H14C 109.5 . . ?
H14B C14 H14C 109.5 . . ?
N2 C15 C17 110.9(3) . . ?
N2 C15 C18 110.6(3) . . ?
C17 C15 C18 107.4(3) . . ?
N2 C15 C16 111.3(3) . . ?
C17 C15 C16 108.3(3) . . ?
C18 C15 C16 108.2(3) . . ?
C19 C16 C15 111.0(3) . . ?
C19 C16 H16A 109.4 . . ?
C15 C16 H16A 109.4 . . ?
C19 C16 H16B 109.4 . . ?
C15 C16 H16B 109.4 . . ?
H16A C16 H16B 108.0 . . ?
C15 C17 C20 111.0(3) . . ?
C15 C17 H17A 109.4 . . ?
C20 C17 H17A 109.4 . . ?
C15 C17 H17B 109.4 . . ?
C20 C17 H17B 109.4 . . ?
H17A C17 H17B 108.0 . . ?
C21 C18 C15 110.9(3) . . ?
C21 C18 H18A 109.5 . . ?
C15 C18 H18A 109.5 . . ?
C21 C18 H18B 109.5 . . ?
C15 C18 H18B 109.5 . . ?
H18A C18 H18B 108.1 . . ?
C22 C19 C24 109.8(4) . . ?
C22 C19 C16 109.8(4) . . ?
C24 C19 C16 109.3(4) . . ?
C22 C19 H19 109.3 . . ?
C24 C19 H19 109.3 . . ?
C16 C19 H19 109.3 . . ?
C22 C20 C23 109.2(4) . . ?
C22 C20 C17 109.6(4) . . ?
C23 C20 C17 108.9(3) . . ?
C22 C20 H20 109.7 . . ?
C23 C20 H20 109.7 . . ?
C17 C20 H20 109.7 . . ?
C24 C21 C23 108.8(4) . . ?
C24 C21 C18 110.7(4) . . ?
C23 C21 C18 109.1(3) . . ?
C24 C21 H21 109.4 . . ?
C23 C21 H21 109.4 . . ?
C18 C21 H21 109.4 . . ?
C19 C22 C20 109.5(4) . . ?
C19 C22 H22A 109.8 . . ?
C20 C22 H22A 109.8 . . ?
C19 C22 H22B 109.8 . . ?
C20 C22 H22B 109.8 . . ?
H22A C22 H22B 108.2 . . ?
C21 C23 C20 109.7(4) . . ?
C21 C23 H23A 109.7 . . ?
C20 C23 H23A 109.7 . . ?
C21 C23 H23B 109.7 . . ?
C20 C23 H23B 109.7 . . ?
H23A C23 H23B 108.2 . . ?
C21 C24 C19 109.2(3) . . ?
C21 C24 H24A 109.8 . . ?
C19 C24 H24A 109.8 . . ?
C21 C24 H24B 109.8 . . ?
C19 C24 H24B 109.8 . . ?
H24A C24 H24B 108.3 . . ?
N3 C25 C26 117.7(3) . . ?
N3 C25 C30 123.9(3) . . ?
C26 C25 C30 118.0(3) . . ?
C27 C26 C25 119.8(3) . . ?
C27 C26 C31 120.1(3) . . ?
C25 C26 C31 120.0(3) . . ?
C28 C27 C26 122.3(3) . . ?
C28 C27 H27 118.8 . . ?
C26 C27 H27 118.8 . . ?
C27 C28 C29 117.3(3) . . ?
C27 C28 C37 122.0(3) . . ?
C29 C28 C37 120.7(4) . . ?
C30 C29 C28 122.8(4) . . ?
C30 C29 H29 118.6 . . ?
C28 C29 H29 118.6 . . ?
C29 C30 C25 119.8(3) . . ?
C29 C30 C43 119.5(3) . . ?
C25 C30 C43 120.7(3) . . ?
C32 C31 C26 110.8(3) . . ?
C32 C31 C36 110.3(4) . . ?
C26 C31 C36 114.8(3) . . ?
C32 C31 H31 106.8 . . ?
C26 C31 H31 106.8 . . ?
C36 C31 H31 106.8 . . ?
C31 C32 C33 111.7(4) . . ?
C31 C32 H32A 109.3 . . ?
C33 C32 H32A 109.3 . . ?
C31 C32 H32B 109.3 . . ?
C33 C32 H32B 109.3 . . ?
H32A C32 H32B 107.9 . . ?
C34 C33 C32 111.0(4) . . ?
C34 C33 H33A 109.4 . . ?
C32 C33 H33A 109.4 . . ?
C34 C33 H33B 109.4 . . ?
C32 C33 H33B 109.4 . . ?
H33A C33 H33B 108.0 . . ?
C35 C34 C33 110.5(4) . . ?
C35 C34 H34A 109.5 . . ?
C33 C34 H34A 109.5 . . ?
C35 C34 H34B 109.5 . . ?
C33 C34 H34B 109.5 . . ?
H34A C34 H34B 108.1 . . ?
C34 C35 C36 111.6(4) . . ?
C34 C35 H35A 109.3 . . ?
C36 C35 H35A 109.3 . . ?
C34 C35 H35B 109.3 . . ?
C36 C35 H35B 109.3 . . ?
H35A C35 H35B 108.0 . . ?
C35 C36 C31 110.9(3) . . ?
C35 C36 H36A 109.5 . . ?
C31 C36 H36A 109.5 . . ?
C35 C36 H36B 109.5 . . ?
C31 C36 H36B 109.5 . . ?
H36A C36 H36B 108.0 . . ?
C28 C37 C42 112.8(3) . . ?
C28 C37 C38 111.4(3) . . ?
C42 C37 C38 111.2(3) . . ?
C28 C37 H37 107.0 . . ?
C42 C37 H37 107.0 . . ?
C38 C37 H37 107.0 . . ?
C37 C38 C39 112.2(4) . . ?
C37 C38 H38A 109.2 . . ?
C39 C38 H38A 109.2 . . ?
C37 C38 H38B 109.2 . . ?
C39 C38 H38B 109.2 . . ?
H38A C38 H38B 107.9 . . ?
C40 C39 C38 110.9(4) . . ?
C40 C39 H39A 109.5 . . ?
C38 C39 H39A 109.5 . . ?
C40 C39 H39B 109.5 . . ?
C38 C39 H39B 109.5 . . ?
H39A C39 H39B 108.1 . . ?
C41 C40 C39 109.7(4) . . ?
C41 C40 H40A 109.7 . . ?
C39 C40 H40A 109.7 . . ?
C41 C40 H40B 109.7 . . ?
C39 C40 H40B 109.7 . . ?
H40A C40 H40B 108.2 . . ?
C40 C41 C42 111.6(4) . . ?
C40 C41 H41A 109.3 . . ?
C42 C41 H41A 109.3 . . ?
C40 C41 H41B 109.3 . . ?
C42 C41 H41B 109.3 . . ?
H41A C41 H41B 108.0 . . ?
C37 C42 C41 111.0(4) . . ?
C37 C42 H42A 109.4 . . ?
C41 C42 H42A 109.4 . . ?
C37 C42 H42B 109.4 . . ?
C41 C42 H42B 109.4 . . ?
H42A C42 H42B 108.0 . . ?
C48 C43 C44 109.7(3) . . ?
C48 C43 C30 114.0(3) . . ?
C44 C43 C30 112.6(3) . . ?
C48 C43 H43 106.7 . . ?
C44 C43 H43 106.7 . . ?
C30 C43 H43 106.7 . . ?
C43 C44 C45 110.8(3) . . ?
C43 C44 H44A 109.5 . . ?
C45 C44 H44A 109.5 . . ?
C43 C44 H44B 109.5 . . ?
C45 C44 H44B 109.5 . . ?
H44A C44 H44B 108.1 . . ?
C46 C45 C44 112.0(4) . . ?
C46 C45 H45A 109.2 . . ?
C44 C45 H45A 109.2 . . ?
C46 C45 H45B 109.2 . . ?
C44 C45 H45B 109.2 . . ?
H45A C45 H45B 107.9 . . ?
C47 C46 C45 111.1(4) . . ?
C47 C46 H46A 109.4 . . ?
C45 C46 H46A 109.4 . . ?
C47 C46 H46B 109.4 . . ?
C45 C46 H46B 109.4 . . ?
H46A C46 H46B 108.0 . . ?
C46 C47 C48 111.1(4) . . ?
C46 C47 H47A 109.4 . . ?
C48 C47 H47A 109.4 . . ?
C46 C47 H47B 109.4 . . ?
C48 C47 H47B 109.4 . . ?
H47A C47 H47B 108.0 . . ?
C43 C48 C47 110.8(3) . . ?
C43 C48 H48A 109.5 . . ?
C47 C48 H48A 109.5 . . ?
C43 C48 H48B 109.5 . . ?
C47 C48 H48B 109.5 . . ?
H48A C48 H48B 108.1 . . ?
O2 C49 C50 104.7(3) . . ?
O2 C49 H49A 110.8 . . ?
C50 C49 H49A 110.8 . . ?
O2 C49 H49B 110.8 . . ?
C50 C49 H49B 110.8 . . ?
H49A C49 H49B 108.9 . . ?
C49 C50 C51 102.9(3) . . ?
C49 C50 H50A 111.2 . . ?
C51 C50 H50A 111.2 . . ?
C49 C50 H50B 111.2 . . ?
C51 C50 H50B 111.2 . . ?
H50A C50 H50B 109.1 . . ?
C52 C51 C50 101.9(3) . . ?
C52 C51 H51A 111.4 . . ?
C50 C51 H51A 111.4 . . ?
C52 C51 H51B 111.4 . . ?
C50 C51 H51B 111.4 . . ?
H51A C51 H51B 109.3 . . ?
O2 C52 C51 104.9(3) . . ?
O2 C52 H52A 110.8 . . ?
C51 C52 H52A 110.8 . . ?
O2 C52 H52B 110.8 . . ?
C51 C52 H52B 110.8 . . ?
H52A C52 H52B 108.9 . . ?
O3 C53 C54 106.7(12) . . ?
O3 C53 H53A 110.4 . . ?
C54 C53 H53A 110.4 . . ?
O3 C53 H53B 110.4 . . ?
C54 C53 H53B 110.4 . . ?
H53A C53 H53B 108.6 . . ?
C55 C54 C53 97.8(11) . . ?
C55 C54 H54A 112.2 . . ?
C53 C54 H54A 112.2 . . ?
C55 C54 H54B 112.2 . . ?
C53 C54 H54B 112.2 . . ?
H54A C54 H54B 109.8 . . ?
C54 C55 C56 103.2(10) . . ?
C54 C55 H55A 111.1 . . ?
C56 C55 H55A 111.1 . . ?
C54 C55 H55B 111.1 . . ?
C56 C55 H55B 111.1 . . ?
H55A C55 H55B 109.1 . . ?
O3 C56 C55 109.0(9) . . ?
O3 C56 H56A 109.9 . . ?
C55 C56 H56A 109.9 . . ?
O3 C56 H56B 109.9 . . ?
C55 C56 H56B 109.9 . . ?
H56A C56 H56B 108.3 . . ?
C58 C57 O4 99.9(11) . . ?
C58 C57 H57A 111.8 . . ?
O4 C57 H57A 111.8 . . ?
C58 C57 H57B 111.8 . . ?
O4 C57 H57B 111.8 . . ?
H57A C57 H57B 109.5 . . ?
C57 C58 C59 106.8(10) . . ?
C57 C58 H58A 110.4 . . ?
C59 C58 H58A 110.4 . . ?
C57 C58 H58B 110.4 . . ?
C59 C58 H58B 110.4 . . ?
H58A C58 H58B 108.6 . . ?
C58 C59 C60 103.6(12) . . ?
C58 C59 H59A 111.0 . . ?
C60 C59 H59A 111.0 . . ?
C58 C59 H59B 111.0 . . ?
C60 C59 H59B 111.0 . . ?
H59A C59 H59B 109.0 . . ?
O4 C60 C59 93.5(12) . . ?
O4 C60 H60A 113.0 . . ?
C59 C60 H60A 113.0 . . ?
O4 C60 H60B 113.0 . . ?
C59 C60 H60B 113.0 . . ?
H60A C60 H60B 110.4 . . ?
C62 C61 O5 102.9(10) . . ?
C62 C61 H61A 111.2 . . ?
O5 C61 H61A 111.2 . . ?
C62 C61 H61B 111.2 . . ?
O5 C61 H61B 111.2 . . ?
H61A C61 H61B 109.1 . . ?
C63 C62 C61 102.1(10) . . ?
C63 C62 H62A 111.3 . . ?
C61 C62 H62A 111.3 . . ?
C63 C62 H62B 111.3 . . ?
C61 C62 H62B 111.3 . . ?
H62A C62 H62B 109.2 . . ?
C62 C63 C64 99.6(13) . . ?
C62 C63 H63A 111.8 . . ?
C64 C63 H63A 111.8 . . ?
C62 C63 H63B 111.8 . . ?
C64 C63 H63B 111.8 . . ?
H63A C63 H63B 109.6 . . ?
C63 C64 O5 88.8(11) . . ?
C63 C64 H64A 113.9 . . ?
O5 C64 H64A 113.9 . . ?
C63 C64 H64B 113.9 . . ?
O5 C64 H64B 113.9 . . ?
H64A C64 H64B 111.1 . . ?

loop_
_geom_bond_atom_site_label_1
_geom_bond_atom_site_label_2
_geom_bond_distance
_geom_bond_site_symmetry_2
_geom_bond_publ_flag
Sn1 N3 1.945(3) . ?
Sn1 N1 2.045(3) . ?
Sn1 N2 2.047(3) . ?
Sn1 O2 2.303(3) . ?
Si1 O1 1.640(3) . ?
Si1 N1 1.733(3) . ?
Si1 C12 1.855(5) . ?
Si1 C11 1.858(4) . ?
Si2 O1 1.632(3) . ?
Si2 N2 1.725(3) . ?
Si2 C13 1.862(4) . ?
Si2 C14 1.875(5) . ?
O2 C52 1.462(4) . ?
O2 C49 1.464(4) . ?
O3 C56 1.422(13) . ?
O3 C53 1.448(13) . ?
O4 C60 1.485(14) . ?
O4 C57 1.492(14) . ?
O5 C64 1.506(14) . ?
O5 C61 1.512(13) . ?
N1 C1 1.494(4) . ?
N2 C15 1.488(5) . ?
N3 C25 1.391(4) . ?
C1 C2 1.525(5) . ?
C1 C3 1.530(5) . ?
C1 C4 1.539(5) . ?
C2 C6 1.544(5) . ?
C2 H2A 0.9900 . ?
C2 H2B 0.9900 . ?
C3 C7 1.543(5) . ?
C3 H3A 0.9900 . ?
C3 H3B 0.9900 . ?
C4 C5 1.545(5) . ?
C4 H4A 0.9900 . ?
C4 H4B 0.9900 . ?
C5 C10 1.527(7) . ?
C5 C8 1.530(7) . ?
C5 H5 1.0000 . ?
C6 C9 1.521(6) . ?
C6 C8 1.533(6) . ?
C6 H6 1.0000 . ?
C7 C9 1.526(7) . ?
C7 C10 1.532(7) . ?
C7 H7 1.0000 . ?
C8 H8A 0.9900 . ?
C8 H8B 0.9900 . ?
C9 H9A 0.9900 . ?
C9 H9B 0.9900 . ?
C10 H10A 0.9900 . ?
C10 H10B 0.9900 . ?
C11 H11A 0.9800 . ?
C11 H11B 0.9800 . ?
C11 H11C 0.9800 . ?
C12 H12A 0.9800 . ?
C12 H12B 0.9800 . ?
C12 H12C 0.9800 . ?
C13 H13A 0.9800 . ?
C13 H13B 0.9800 . ?
C13 H13C 0.9800 . ?
C14 H14A 0.9800 . ?
C14 H14B 0.9800 . ?
C14 H14C 0.9800 . ?
C15 C17 1.539(5) . ?
C15 C18 1.540(5) . ?
C15 C16 1.544(5) . ?
C16 C19 1.537(6) . ?
C16 H16A 0.9900 . ?
C16 H16B 0.9900 . ?
C17 C20 1.542(6) . ?
C17 H17A 0.9900 . ?
C17 H17B 0.9900 . ?
C18 C21 1.535(6) . ?
C18 H18A 0.9900 . ?
C18 H18B 0.9900 . ?
C19 C22 1.516(7) . ?
C19 C24 1.530(6) . ?
C19 H19 1.0000 . ?
C20 C22 1.531(8) . ?
C20 C23 1.533(5) . ?
C20 H20 1.0000 . ?
C21 C24 1.528(7) . ?
C21 C23 1.528(6) . ?
C21 H21 1.0000 . ?
C22 H22A 0.9900 . ?
C22 H22B 0.9900 . ?
C23 H23A 0.9900 . ?
C23 H23B 0.9900 . ?
C24 H24A 0.9900 . ?
C24 H24B 0.9900 . ?
C25 C26 1.420(5) . ?
C25 C30 1.421(5) . ?
C26 C27 1.403(5) . ?
C26 C31 1.523(5) . ?
C27 C28 1.386(6) . ?
C27 H27 0.9500 . ?
C28 C29 1.397(5) . ?
C28 C37 1.516(5) . ?
C29 C30 1.386(5) . ?
C29 H29 0.9500 . ?
C30 C43 1.529(5) . ?
C31 C32 1.522(6) . ?
C31 C36 1.534(5) . ?
C31 H31 1.0000 . ?
C32 C33 1.537(6) . ?
C32 H32A 0.9900 . ?
C32 H32B 0.9900 . ?
C33 C34 1.526(8) . ?
C33 H33A 0.9900 . ?
C33 H33B 0.9900 . ?
C34 C35 1.516(8) . ?
C34 H34A 0.9900 . ?
C34 H34B 0.9900 . ?
C35 C36 1.529(6) . ?
C35 H35A 0.9900 . ?
C35 H35B 0.9900 . ?
C36 H36A 0.9900 . ?
C36 H36B 0.9900 . ?
C37 C42 1.518(6) . ?
C37 C38 1.527(6) . ?
C37 H37 1.0000 . ?
C38 C39 1.533(6) . ?
C38 H38A 0.9900 . ?
C38 H38B 0.9900 . ?
C39 C40 1.523(8) . ?
C39 H39A 0.9900 . ?
C39 H39B 0.9900 . ?
C40 C41 1.513(8) . ?
C40 H40A 0.9900 . ?
C40 H40B 0.9900 . ?
C41 C42 1.533(6) . ?
C41 H41A 0.9900 . ?
C41 H41B 0.9900 . ?
C42 H42A 0.9900 . ?
C42 H42B 0.9900 . ?
C43 C48 1.522(5) . ?
C43 C44 1.528(5) . ?
C43 H43 1.0000 . ?
C44 C45 1.531(5) . ?
C44 H44A 0.9900 . ?
C44 H44B 0.9900 . ?
C45 C46 1.519(7) . ?
C45 H45A 0.9900 . ?
C45 H45B 0.9900 . ?
C46 C47 1.515(6) . ?
C46 H46A 0.9900 . ?
C46 H46B 0.9900 . ?
C47 C48 1.538(6) . ?
C47 H47A 0.9900 . ?
C47 H47B 0.9900 . ?
C48 H48A 0.9900 . ?
C48 H48B 0.9900 . ?
C49 C50 1.509(6) . ?
C49 H49A 0.9900 . ?
C49 H49B 0.9900 . ?
C50 C51 1.525(6) . ?
C50 H50A 0.9900 . ?
C50 H50B 0.9900 . ?
C51 C52 1.502(6) . ?
C51 H51A 0.9900 . ?
C51 H51B 0.9900 . ?
C52 H52A 0.9900 . ?
C52 H52B 0.9900 . ?
C53 C54 1.539(11) . ?
C53 H53A 0.9900 . ?
C53 H53B 0.9900 . ?
C54 C55 1.538(12) . ?
C54 H54A 0.9900 . ?
C54 H54B 0.9900 . ?
C55 C56 1.555(12) . ?
C55 H55A 0.9900 . ?
C55 H55B 0.9900 . ?
C56 H56A 0.9900 . ?
C56 H56B 0.9900 . ?
C57 C58 1.482(12) . ?
C57 H57A 0.9900 . ?
C57 H57B 0.9900 . ?
C58 C59 1.502(12) . ?
C58 H58A 0.9900 . ?
C58 H58B 0.9900 . ?
C59 C60 1.509(13) . ?
C59 H59A 0.9900 . ?
C59 H59B 0.9900 . ?
C60 H60A 0.9900 . ?
C60 H60B 0.9900 . ?
C61 C62 1.458(11) . ?
C61 H61A 0.9900 . ?
C61 H61B 0.9900 . ?
C62 C63 1.432(12) . ?
C62 H62A 0.9900 . ?
C62 H62B 0.9900 . ?
C63 C64 1.496(13) . ?
C63 H63A 0.9900 . ?
C63 H63B 0.9900 . ?
C64 H64A 0.9900 . ?
C64 H64B 0.9900 . ?

loop_
_geom_torsion_atom_site_label_1
_geom_torsion_atom_site_label_2
_geom_torsion_atom_site_label_3
_geom_torsion_atom_site_label_4
_geom_torsion
_geom_torsion_site_symmetry_1
_geom_torsion_site_symmetry_2
_geom_torsion_site_symmetry_3
_geom_torsion_site_symmetry_4
_geom_torsion_publ_flag
N2 Si2 O1 Si1 55.9(4) . . . . ?
C13 Si2 O1 Si1 178.1(4) . . . . ?
C14 Si2 O1 Si1 -65.6(4) . . . . ?
N1 Si1 O1 Si2 -63.1(4) . . . . ?
C12 Si1 O1 Si2 57.8(4) . . . . ?
C11 Si1 O1 Si2 174.1(4) . . . . ?
O1 Si1 N1 C1 -164.0(3) . . . . ?
C12 Si1 N1 C1 78.9(3) . . . . ?
C11 Si1 N1 C1 -48.2(4) . . . . ?
O1 Si1 N1 Sn1 7.3(2) . . . . ?
C12 Si1 N1 Sn1 -109.8(2) . . . . ?
C11 Si1 N1 Sn1 123.1(2) . . . . ?
O1 Si2 N2 C15 164.1(3) . . . . ?
C13 Si2 N2 C15 49.0(4) . . . . ?
C14 Si2 N2 C15 -78.1(3) . . . . ?
O1 Si2 N2 Sn1 4.2(2) . . . . ?
C13 Si2 N2 Sn1 -110.9(2) . . . . ?
C14 Si2 N2 Sn1 121.9(2) . . . . ?
Si1 N1 C1 C2 82.4(4) . . . . ?
Sn1 N1 C1 C2 -88.5(3) . . . . ?
Si1 N1 C1 C3 -157.1(3) . . . . ?
Sn1 N1 C1 C3 31.9(4) . . . . ?
Si1 N1 C1 C4 -38.7(4) . . . . ?
Sn1 N1 C1 C4 150.4(3) . . . . ?
N1 C1 C2 C6 -179.2(3) . . . . ?
C3 C1 C2 C6 58.9(4) . . . . ?
C4 C1 C2 C6 -57.7(4) . . . . ?
N1 C1 C3 C7 -179.3(3) . . . . ?
C2 C1 C3 C7 -57.1(4) . . . . ?
C4 C1 C3 C7 60.7(4) . . . . ?
N1 C1 C4 C5 -179.6(3) . . . . ?
C2 C1 C4 C5 58.0(4) . . . . ?
C3 C1 C4 C5 -59.2(4) . . . . ?
C1 C4 C5 C10 60.5(5) . . . . ?
C1 C4 C5 C8 -60.7(5) . . . . ?
C1 C2 C6 C9 -61.3(4) . . . . ?
C1 C2 C6 C8 59.3(5) . . . . ?
C1 C3 C7 C9 58.4(5) . . . . ?
C1 C3 C7 C10 -61.7(5) . . . . ?
C10 C5 C8 C6 -59.5(4) . . . . ?
C4 C5 C8 C6 61.9(5) . . . . ?
C9 C6 C8 C5 58.8(4) . . . . ?
C2 C6 C8 C5 -60.6(5) . . . . ?
C8 C6 C9 C7 -59.3(4) . . . . ?
C2 C6 C9 C7 60.3(4) . . . . ?
C10 C7 C9 C6 60.0(4) . . . . ?
C3 C7 C9 C6 -59.4(5) . . . . ?
C8 C5 C10 C7 60.7(4) . . . . ?
C4 C5 C10 C7 -60.1(5) . . . . ?
C9 C7 C10 C5 -60.6(4) . . . . ?
C3 C7 C10 C5 59.7(5) . . . . ?
Si2 N2 C15 C17 152.7(3) . . . . ?
Sn1 N2 C15 C17 -47.6(4) . . . . ?
Si2 N2 C15 C18 33.6(4) . . . . ?
Sn1 N2 C15 C18 -166.7(2) . . . . ?
Si2 N2 C15 C16 -86.7(3) . . . . ?
Sn1 N2 C15 C16 73.0(3) . . . . ?
N2 C15 C16 C19 -179.7(3) . . . . ?
C17 C15 C16 C19 -57.6(4) . . . . ?
C18 C15 C16 C19 58.5(4) . . . . ?
N2 C15 C17 C20 179.8(3) . . . . ?
C18 C15 C17 C20 -59.2(4) . . . . ?
C16 C15 C17 C20 57.4(4) . . . . ?
N2 C15 C18 C21 -179.3(3) . . . . ?
C17 C15 C18 C21 59.5(4) . . . . ?
C16 C15 C18 C21 -57.2(4) . . . . ?
C15 C16 C19 C22 59.9(4) . . . . ?
C15 C16 C19 C24 -60.6(5) . . . . ?
C15 C17 C20 C22 -59.3(4) . . . . ?
C15 C17 C20 C23 60.2(5) . . . . ?
C15 C18 C21 C24 58.8(4) . . . . ?
C15 C18 C21 C23 -60.9(5) . . . . ?
C24 C19 C22 C20 60.1(4) . . . . ?
C16 C19 C22 C20 -60.2(4) . . . . ?
C23 C20 C22 C19 -59.4(5) . . . . ?
C17 C20 C22 C19 59.8(4) . . . . ?
C24 C21 C23 C20 -60.6(4) . . . . ?
C18 C21 C23 C20 60.2(5) . . . . ?
C22 C20 C23 C21 60.0(5) . . . . ?
C17 C20 C23 C21 -59.7(5) . . . . ?
C23 C21 C24 C19 60.6(5) . . . . ?
C18 C21 C24 C19 -59.3(5) . . . . ?
C22 C19 C24 C21 -60.8(5) . . . . ?
C16 C19 C24 C21 59.7(5) . . . . ?
Sn1 N3 C25 C26 -118.0(3) . . . . ?
Sn1 N3 C25 C30 69.9(5) . . . . ?
N3 C25 C26 C27 -170.1(3) . . . . ?
C30 C25 C26 C27 2.4(5) . . . . ?
N3 C25 C26 C31 4.9(5) . . . . ?
C30 C25 C26 C31 177.4(3) . . . . ?
C25 C26 C27 C28 -0.8(6) . . . . ?
C31 C26 C27 C28 -175.8(3) . . . . ?
C26 C27 C28 C29 -0.9(6) . . . . ?
C26 C27 C28 C37 178.6(4) . . . . ?
C27 C28 C29 C30 1.1(6) . . . . ?
C37 C28 C29 C30 -178.5(4) . . . . ?
C28 C29 C30 C25 0.6(6) . . . . ?
C28 C29 C30 C43 178.9(3) . . . . ?
N3 C25 C30 C29 169.7(3) . . . . ?
C26 C25 C30 C29 -2.3(5) . . . . ?
N3 C25 C30 C43 -8.6(5) . . . . ?
C26 C25 C30 C43 179.4(3) . . . . ?
C27 C26 C31 C32 84.2(4) . . . . ?
C25 C26 C31 C32 -90.8(4) . . . . ?
C27 C26 C31 C36 -41.6(5) . . . . ?
C25 C26 C31 C36 143.4(4) . . . . ?
C26 C31 C32 C33 176.2(4) . . . . ?
C36 C31 C32 C33 -55.5(5) . . . . ?
C31 C32 C33 C34 55.9(6) . . . . ?
C32 C33 C34 C35 -55.7(5) . . . . ?
C33 C34 C35 C36 56.6(5) . . . . ?
C34 C35 C36 C31 -56.8(5) . . . . ?
C32 C31 C36 C35 55.6(5) . . . . ?
C26 C31 C36 C35 -178.3(4) . . . . ?
C27 C28 C37 C42 -63.3(5) . . . . ?
C29 C28 C37 C42 116.3(4) . . . . ?
C27 C28 C37 C38 62.6(5) . . . . ?
C29 C28 C37 C38 -117.9(4) . . . . ?
C28 C37 C38 C39 180.0(4) . . . . ?
C42 C37 C38 C39 -53.3(5) . . . . ?
C37 C38 C39 C40 55.2(6) . . . . ?
C38 C39 C40 C41 -57.1(6) . . . . ?
C39 C40 C41 C42 58.5(6) . . . . ?
C28 C37 C42 C41 179.6(4) . . . . ?
C38 C37 C42 C41 53.6(5) . . . . ?
C40 C41 C42 C37 -57.1(6) . . . . ?
C29 C30 C43 C48 25.7(5) . . . . ?
C25 C30 C43 C48 -156.0(3) . . . . ?
C29 C30 C43 C44 -100.1(4) . . . . ?
C25 C30 C43 C44 78.2(4) . . . . ?
C48 C43 C44 C45 57.1(4) . . . . ?
C30 C43 C44 C45 -174.9(3) . . . . ?
C43 C44 C45 C46 -55.6(5) . . . . ?
C44 C45 C46 C47 54.2(5) . . . . ?
C45 C46 C47 C48 -54.8(5) . . . . ?
C44 C43 C48 C47 -58.1(4) . . . . ?
C30 C43 C48 C47 174.5(3) . . . . ?
C46 C47 C48 C43 57.4(5) . . . . ?
C52 O2 C49 C50 9.5(4) . . . . ?
Sn1 O2 C49 C50 -165.6(3) . . . . ?
O2 C49 C50 C51 -30.7(4) . . . . ?
C49 C50 C51 C52 40.0(4) . . . . ?
C49 O2 C52 C51 16.0(4) . . . . ?
Sn1 O2 C52 C51 -168.2(2) . . . . ?
C50 C51 C52 O2 -34.4(4) . . . . ?
C56 O3 C53 C54 -36(3) . . . . ?
O3 C53 C54 C55 43.6(13) . . . . ?
C53 C54 C55 C56 -33(3) . . . . ?
C53 O3 C56 C55 13(4) . . . . ?
C54 C55 C56 O3 14(4) . . . . ?
C60 O4 C57 C58 40(2) . . . . ?
O4 C57 C58 C59 -8(2) . . . . ?
C57 C58 C59 C60 -26(2) . . . . ?
C57 O4 C60 C59 -54(2) . . . . ?
C58 C59 C60 O4 47(2) . . . . ?
C64 O5 C61 C62 -38(2) . . . . ?
O5 C61 C62 C63 -2(2) . . . . ?
C61 C62 C63 C64 43(2) . . . . ?
C62 C63 C64 O5 -65.5(19) . . . . ?
C61 O5 C64 C63 61.0(18) . . . . ?
